data_4338700
loop_
_publ_author_name
'Gushchin, Pavel V.'
'Luzyanin, Konstantin V.'
'Kopylovich, Maximilian N.'
'Haukka, Matti'
'Pombeiro, Armando J. L.'
'Kukushkin, Vadim Yu'

_publ_section_title
;
 NiII-mediated coupling between iminoisoindolinones and nitriles leading
 to unsymmetrical 1,3,5-triazapentadienato complexes.
;
_journal_issue 8
_journal_name_full 'Inorganic chemistry'
_journal_page_first 3088
_journal_page_last 3094
_journal_paper_doi 10.1021/ic702131k
_journal_volume 47
_journal_year 2008
_chemical_formula_moiety 'C8 H4 Cl12 N6 Ni, 2(C3 H6 O)'
_chemical_formula_sum 'C14 H16 Cl12 N6 Ni O2'
_chemical_formula_weight 784.44
_chemical_name_systematic
; 
 ? 
;
_space_group_IT_number 12
_symmetry_cell_setting monoclinic
_symmetry_space_group_name_Hall '-C 2y'
_symmetry_space_group_name_H-M 'C 1 2/m 1'
_atom_sites_solution_hydrogens mixed
_atom_sites_solution_primary direct
_atom_sites_solution_secondary difmap
_audit_creation_method SHELXL-97
_cell_angle_alpha 90.00
_cell_angle_beta 115.994(3)
_cell_angle_gamma 90.00
_cell_formula_units_Z 2
_cell_length_a 12.8243(6)
_cell_length_b 9.4600(6)
_cell_length_c 13.3469(7)
_cell_measurement_reflns_used 5849
_cell_measurement_temperature 120(2)
_cell_measurement_theta_max 27.48
_cell_measurement_theta_min 1.00
_cell_volume 1455.42(14)
_computing_cell_refinement 'EvalCCD (Duisenberg, 1998-2003)'
_computing_data_collection 'Collect (Bruker AXS BV, 1997-2004)'
_computing_data_reduction 'EvalCCD (Duisenberg, 1998-2003)'
_computing_molecular_graphics 'Diamond v.3.1e (Brandenburg, 2007)'
_computing_publication_material 'SHELXL-97 (Sheldrick, 1997)'
_computing_structure_refinement 'SHELXL-97 (Sheldrick, 1997)'
_computing_structure_solution 'SHELXS-97 (Sheldrick, 1997)'
_diffrn_ambient_temperature 120(2)
_diffrn_detector_area_resol_mean 9
_diffrn_measured_fraction_theta_full 0.999
_diffrn_measured_fraction_theta_max 0.999
_diffrn_measurement_device '95mm CCD camera on \k-goniostat'
_diffrn_measurement_device_type 'Nonius KappaCCD'
_diffrn_measurement_method '\f scans and \w scans with \k offset'
_diffrn_radiation_monochromator 'horizontally mounted graphite crystal'
_diffrn_radiation_source 'fine-focus sealed tube'
_diffrn_radiation_type MoK\a
_diffrn_radiation_wavelength 0.71073
_diffrn_reflns_av_R_equivalents 0.0432
_diffrn_reflns_av_sigmaI/netI 0.0301
_diffrn_reflns_limit_h_max 16
_diffrn_reflns_limit_h_min -14
_diffrn_reflns_limit_k_max 12
_diffrn_reflns_limit_k_min -12
_diffrn_reflns_limit_l_max 15
_diffrn_reflns_limit_l_min -17
_diffrn_reflns_number 11635
_diffrn_reflns_theta_full 27.49
_diffrn_reflns_theta_max 27.48
_diffrn_reflns_theta_min 2.79
_exptl_absorpt_coefficient_mu 1.795
_exptl_absorpt_correction_T_max 0.8270
_exptl_absorpt_correction_T_min 0.5465
_exptl_absorpt_correction_type multi-scan
_exptl_absorpt_process_details 'SADABS v.2.10 (Sheldrick, 2003)'
_exptl_crystal_colour orange
_exptl_crystal_density_diffrn 1.790
_exptl_crystal_density_method 'not measured'
_exptl_crystal_description block
_exptl_crystal_F_000 780
_exptl_crystal_size_max 0.38
_exptl_crystal_size_mid 0.14
_exptl_crystal_size_min 0.11
_refine_diff_density_max 0.479
_refine_diff_density_min -0.360
_refine_diff_density_rms 0.069
_refine_ls_extinction_method none
_refine_ls_goodness_of_fit_ref 1.052
_refine_ls_hydrogen_treatment constr
_refine_ls_matrix_type full
_refine_ls_number_parameters 112
_refine_ls_number_reflns 1781
_refine_ls_number_restraints 0
_refine_ls_restrained_S_all 1.052
_refine_ls_R_factor_all 0.0374
_refine_ls_R_factor_gt 0.0271
_refine_ls_shift/su_max 0.000
_refine_ls_shift/su_mean 0.000
_refine_ls_structure_factor_coef Fsqd
_refine_ls_weighting_details 'calc w=1/[\s^2^(Fo^2^)+(0.0217P)^2^+2.1357P] where P=(Fo^2^+2Fc^2^)/3'
_refine_ls_weighting_scheme calc
_refine_ls_wR_factor_gt 0.0569
_refine_ls_wR_factor_ref 0.0609
_reflns_number_gt 1515
_reflns_number_total 1781
_reflns_threshold_expression >2sigma(I)
_cod_data_source_file all.cif
_cod_data_source_block gush165_1e
_cod_original_sg_symbol_H-M 'C 2/m'
_cod_database_code 4338700

loop_
_symmetry_equiv_pos_as_xyz
'x, y, z'
'-x, y, -z'
'x+1/2, y+1/2, z'
'-x+1/2, y+1/2, -z'
'-x, -y, -z'
'x, -y, z'
'-x+1/2, -y+1/2, -z'
'x+1/2, -y+1/2, z'

loop_
_atom_site_label
_atom_site_type_symbol
_atom_site_fract_x
_atom_site_fract_y
_atom_site_fract_z
_atom_site_U_iso_or_equiv
_atom_site_adp_type
_atom_site_occupancy
_atom_site_symmetry_multiplicity
_atom_site_calc_flag
_atom_site_refinement_flags
_atom_site_disorder_assembly
_atom_site_disorder_group
Ni1 Ni 0.0000 0.0000 0.0000 0.01386(12) Uani 1 4 d S . .
Cl1 Cl 0.25582(4) 0.15271(5) 0.37336(4) 0.02957(13) Uani 1 1 d . . .
Cl2 Cl 0.11676(6) 0.0000 0.45681(6) 0.0408(2) Uani 1 2 d S . .
Cl3 Cl -0.32666(4) 0.15282(5) 0.06564(4) 0.02841(13) Uani 1 1 d . . .
Cl4 Cl -0.23052(6) 0.0000 0.27219(5) 0.02710(17) Uani 1 2 d S . .
N1 N 0.09718(18) 0.0000 0.15159(17) 0.0186(5) Uani 1 2 d S . .
H1N H 0.1711 0.0000 0.1741 0.028 Uiso 1 2 d SR . .
N2 N -0.03708(17) 0.0000 0.22892(17) 0.0168(4) Uani 1 2 d S . .
N3 N -0.12779(17) 0.0000 0.03165(17) 0.0169(4) Uani 1 2 d S . .
H3N H -0.1942 0.0000 -0.0190 0.025 Uiso 1 2 d SR . .
C1 C 0.0688(2) 0.0000 0.2338(2) 0.0154(5) Uani 1 2 d S . .
C2 C 0.1681(2) 0.0000 0.3546(2) 0.0206(6) Uani 1 2 d S . .
C3 C -0.1280(2) 0.0000 0.1289(2) 0.0149(5) Uani 1 2 d S . .
C4 C -0.2466(2) 0.0000 0.1340(2) 0.0163(5) Uani 1 2 d S . .
O1 O 0.3378(2) 0.0359(3) 0.1815(2) 0.0316(11) Uani 0.50 1 d P A .
C5 C 0.4351(2) 0.0000 0.2497(2) 0.0243(6) Uani 1 2 d S . .
C6A C 0.5115(5) 0.1159(8) 0.3263(6) 0.060(2) Uani 0.50 1 d P A 1
H6A1 H 0.4679 0.2049 0.3102 0.090 Uiso 0.50 1 calc PR A 1
H6A2 H 0.5807 0.1281 0.3137 0.090 Uiso 0.50 1 calc PR A 1
H6A3 H 0.5348 0.0893 0.4042 0.090 Uiso 0.50 1 calc PR A 1
C6B C 0.4818(6) 0.1391(7) 0.2593(6) 0.0452(15) Uani 0.50 1 d P A 2
H6B1 H 0.4197 0.2047 0.2143 0.068 Uiso 0.50 1 calc PR A 2
H6B2 H 0.5419 0.1391 0.2327 0.068 Uiso 0.50 1 calc PR A 2
H6B3 H 0.5157 0.1688 0.3375 0.068 Uiso 0.50 1 calc PR A 2

loop_
_atom_site_aniso_label
_atom_site_aniso_U_11
_atom_site_aniso_U_22
_atom_site_aniso_U_33
_atom_site_aniso_U_23
_atom_site_aniso_U_13
_atom_site_aniso_U_12
Ni1 0.0103(2) 0.0205(2) 0.0102(2) 0.000 0.00403(17) 0.000
Cl1 0.0255(2) 0.0292(3) 0.0259(3) -0.0082(2) 0.0038(2) -0.0066(2)
Cl2 0.0243(4) 0.0851(7) 0.0132(3) 0.000 0.0084(3) 0.000
Cl3 0.0260(2) 0.0266(3) 0.0386(3) 0.0115(2) 0.0196(2) 0.01112(19)
Cl4 0.0224(3) 0.0448(4) 0.0188(3) 0.000 0.0133(3) 0.000
N1 0.0118(10) 0.0302(13) 0.0117(10) 0.000 0.0031(8) 0.000
N2 0.0153(10) 0.0211(11) 0.0141(10) 0.000 0.0066(9) 0.000
N3 0.0101(9) 0.0251(12) 0.0135(10) 0.000 0.0033(8) 0.000
C1 0.0161(12) 0.0162(12) 0.0123(11) 0.000 0.0046(10) 0.000
C2 0.0181(12) 0.0277(15) 0.0143(12) 0.000 0.0054(10) 0.000
C3 0.0146(11) 0.0127(12) 0.0180(12) 0.000 0.0078(10) 0.000
C4 0.0165(12) 0.0174(13) 0.0158(12) 0.000 0.0079(10) 0.000
O1 0.0157(11) 0.053(4) 0.0229(12) 0.0021(13) 0.0054(10) 0.0019(12)
C5 0.0167(13) 0.0318(16) 0.0238(14) 0.000 0.0083(12) 0.000
C6A 0.027(3) 0.055(4) 0.085(5) -0.035(4) 0.011(4) -0.009(3)
C6B 0.039(4) 0.033(3) 0.067(4) -0.002(3) 0.027(3) -0.006(3)

loop_
_atom_type_symbol
_atom_type_description
_atom_type_scat_dispersion_real
_atom_type_scat_dispersion_imag
_atom_type_scat_source
C C 0.0033 0.0016 'International Tables Vol C Tables 4.2.6.8 and 6.1.1.4'
H H 0.0000 0.0000 'International Tables Vol C Tables 4.2.6.8 and 6.1.1.4'
N N 0.0061 0.0033 'International Tables Vol C Tables 4.2.6.8 and 6.1.1.4'
O O 0.0106 0.0060 'International Tables Vol C Tables 4.2.6.8 and 6.1.1.4'
Cl Cl 0.1484 0.1585 'International Tables Vol C Tables 4.2.6.8 and 6.1.1.4'
Ni Ni 0.3393 1.1124 'International Tables Vol C Tables 4.2.6.8 and 6.1.1.4'

loop_
_geom_angle_atom_site_label_1
_geom_angle_atom_site_label_2
_geom_angle_atom_site_label_3
_geom_angle
_geom_angle_site_symmetry_1
_geom_angle_site_symmetry_3
_geom_angle_publ_flag
N1 Ni1 N1 180.00(8) . 5 ?
N1 Ni1 N3 89.43(9) . . yes
N1 Ni1 N3 90.57(9) 5 . ?
N1 Ni1 N3 90.57(9) . 5 ?
N1 Ni1 N3 89.43(9) 5 5 ?
N3 Ni1 N3 180.0 . 5 ?
C1 N1 Ni1 128.21(17) . . ?
C1 N1 H1N 112.4 . . ?
Ni1 N1 H1N 119.4 . . ?
C1 N2 C3 118.3(2) . . yes
C3 N3 Ni1 127.84(17) . . ?
C3 N3 H3N 111.5 . . ?
Ni1 N3 H3N 120.7 . . ?
N1 C1 N2 128.1(2) . . ?
N1 C1 C2 118.0(2) . . ?
N2 C1 C2 113.9(2) . . ?
C1 C2 Cl2 112.92(18) . . ?
C1 C2 Cl1 108.98(11) . 6 ?
Cl2 C2 Cl1 108.67(10) . 6 ?
C1 C2 Cl1 108.98(11) . . ?
Cl2 C2 Cl1 108.67(10) . . yes
Cl1 C2 Cl1 108.53(14) 6 . ?
N3 C3 N2 128.1(2) . . ?
N3 C3 C4 118.3(2) . . ?
N2 C3 C4 113.6(2) . . ?
C3 C4 Cl4 112.24(17) . . yes
C3 C4 Cl3 109.55(11) . 6 ?
Cl4 C4 Cl3 108.25(9) . 6 ?
C3 C4 Cl3 109.55(11) . . ?
Cl4 C4 Cl3 108.25(9) . . ?
Cl3 C4 Cl3 108.93(13) 6 . ?
O1 C5 C6B 93.5(3) 6 6 ?
O1 C5 C6B 124.9(3) . 6 ?
O1 C5 C6B 124.9(3) 6 . ?
O1 C5 C6B 93.5(3) . . ?
C6B C5 C6B 134.3(6) 6 . ?
O1 C5 C6A 147.3(3) 6 . ?
O1 C5 C6A 116.3(3) . . ?
C6B C5 C6A 118.8(4) 6 . ?
O1 C5 C6A 116.3(3) 6 6 ?
O1 C5 C6A 147.3(3) . 6 ?
C6B C5 C6A 118.8(4) . 6 ?
C6A C5 C6A 91.9(6) . 6 ?
C5 C6A H6A1 109.5 . . ?
C5 C6A H6A2 109.5 . . ?
C5 C6A H6A3 109.5 . . ?
C5 C6B H6B1 109.5 . . ?
C5 C6B H6B2 109.5 . . ?
H6B1 C6B H6B2 109.5 . . ?
C5 C6B H6B3 109.5 . . ?
H6B1 C6B H6B3 109.5 . . ?
H6B2 C6B H6B3 109.5 . . ?

loop_
_geom_bond_atom_site_label_1
_geom_bond_atom_site_label_2
_geom_bond_distance
_geom_bond_site_symmetry_2
_geom_bond_publ_flag
Ni1 N1 1.854(2) . yes
Ni1 N1 1.854(2) 5 ?
Ni1 N3 1.863(2) . yes
Ni1 N3 1.863(2) 5 ?
Cl1 C2 1.7798(16) . yes
Cl2 C2 1.755(3) . yes
Cl3 C4 1.7766(15) . yes
Cl4 C4 1.764(3) . yes
N1 C1 1.299(3) . yes
N1 H1N 0.8604 . ?
N2 C1 1.330(3) . yes
N2 C3 1.333(3) . yes
N3 C3 1.299(3) . yes
N3 H3N 0.8230 . ?
C1 C2 1.557(3) . ?
C2 Cl1 1.7797(16) 6 ?
C3 C4 1.552(3) . ?
C4 Cl3 1.7766(15) 6 ?
O1 C5 1.228(4) . ?
C5 O1 1.228(4) 6 ?
C5 C6B 1.428(6) 6 ?
C5 C6B 1.428(6) . ?
C5 C6A 1.526(6) . ?
C5 C6A 1.526(6) 6 ?
C6A H6A1 0.9800 . ?
C6A H6A2 0.9800 . ?
C6A H6A3 0.9800 . ?
C6B H6B1 0.9800 . ?
C6B H6B2 0.9800 . ?
C6B H6B3 0.9800 . ?

loop_
_geom_hbond_atom_site_label_D
_geom_hbond_atom_site_label_H
_geom_hbond_atom_site_label_A
_geom_hbond_distance_DH
_geom_hbond_distance_HA
_geom_hbond_distance_DA
_geom_hbond_angle_DHA
_geom_hbond_site_symmetry_A
_geom_hbond_publ_flag
N1 H1N O1 0.86 2.12 2.952(3) 161.8 . yes
N1 H1N O1 0.86 2.12 2.952(3) 161.8 6 yes
N3 H3N O1 0.82 2.17 2.957(3) 160.0 5 yes
N3 H3N O1 0.82 2.17 2.957(3) 160.0 2 yes
